data_4319242
loop_
_publ_author_name
'Zhengbo Hu'
'Sergiu M. Gorun'

_publ_section_title
;
 Synthesis and Characterization of Fluorinated Tris(pyrazolyl)borate
 Complexes. Observation of an (\h5-Pyrazole)-K+ Interaction in the Solid
 State
;
_journal_name_full 'Inorganic Chemistry'
_journal_page_first 667
_journal_page_last 671
_journal_paper_doi 10.1021/ic000860g
_journal_volume 40
_journal_year 2001
_chemical_formula_sum 'C17 H16 B Cu F9 N6 O2'
_chemical_formula_weight 581.71
_chemical_name_systematic
;


 ?


;
_space_group_IT_number 14
_symmetry_cell_setting monoclinic
_symmetry_space_group_name_Hall '-P 2ybc'
_symmetry_space_group_name_H-M 'P 1 21/c 1'
_atom_sites_solution_hydrogens geom
_atom_sites_solution_primary direct
_atom_sites_solution_secondary difmap
_audit_creation_method SHELXL
_cell_angle_alpha 90.00
_cell_angle_beta 99.0870(10)
_cell_angle_gamma 90.00
_cell_formula_units_Z 4
_cell_length_a 14.1931(2)
_cell_length_b 8.93000(10)
_cell_length_c 19.136
_cell_measurement_temperature 293(2)
_cell_volume 2394.94(4)
_computing_cell_refinement 'Siemens XSCANS'
_computing_data_collection 'Siemens XSCANS'
_computing_data_reduction 'Siemens SHELXTL'
_computing_molecular_graphics 'Siemens SHELXTL'
_computing_publication_material 'Siemens SHELXTL'
_computing_structure_refinement 'SHELXL-93 (Sheldrick, 1993)'
_computing_structure_solution 'SHELXS-86 (Sheldrick, 1990)'
_diffrn_ambient_temperature 293(2)
_diffrn_measurement_device 'Siemens P4'
_diffrn_measurement_method '\w scans'
_diffrn_radiation_monochromator graphite
_diffrn_radiation_source 'fine-focus sealed tube'
_diffrn_radiation_type MoK\a
_diffrn_radiation_wavelength 0.71073
_diffrn_reflns_av_R_equivalents 0.0591
_diffrn_reflns_av_sigmaI/netI 0.0464
_diffrn_reflns_limit_h_max 16
_diffrn_reflns_limit_h_min -17
_diffrn_reflns_limit_k_max 11
_diffrn_reflns_limit_k_min -11
_diffrn_reflns_limit_l_max 23
_diffrn_reflns_limit_l_min -23
_diffrn_reflns_number 22121
_diffrn_reflns_theta_max 26.34
_diffrn_reflns_theta_min 1.45
_exptl_absorpt_coefficient_mu 1.008
_exptl_absorpt_correction_type none
_exptl_crystal_density_diffrn 1.613
_exptl_crystal_F_000 1164
_exptl_crystal_size_max 0.40
_exptl_crystal_size_mid 0.28
_exptl_crystal_size_min 0.20
_refine_diff_density_max 0.350
_refine_diff_density_min -0.258
_refine_diff_density_rms 0.051
_refine_ls_extinction_method none
_refine_ls_goodness_of_fit_all 0.973
_refine_ls_goodness_of_fit_obs 1.040
_refine_ls_matrix_type full
_refine_ls_number_parameters 361
_refine_ls_number_reflns 4807
_refine_ls_number_restraints 42
_refine_ls_restrained_S_all 0.974
_refine_ls_restrained_S_obs 1.035
_refine_ls_R_factor_all 0.0672
_refine_ls_R_factor_obs 0.0388
_refine_ls_shift/esd_max 0.013
_refine_ls_shift/esd_mean 0.001
_refine_ls_structure_factor_coef Fsqd
_refine_ls_weighting_details 'w=1/[\s^2^(Fo^2^)+(0.0578P)^2^+0.0000P] where P=(Fo^2^+2Fc^2^)/3'
_refine_ls_weighting_scheme calc
_refine_ls_wR_factor_all 0.1058
_refine_ls_wR_factor_obs 0.0928
_reflns_number_observed 3369
_reflns_number_total 4808
_reflns_observed_criterion >2sigma(I)
_cod_data_source_file ic000860g_2.cif
_cod_data_source_block smg36
_cod_depositor_comments
;
The following automatic conversions were performed:

'_symmetry_cell_setting' value 'Monoclinic' changed to 'monoclinic'
according to the built-in table from CIF Core dictionary named
'cif_core.dic' version 2.4.1 from 2010-06-29.

Automatic conversion script
Id: cif_fix_values 1646 2011-03-28 12:23:43Z adriana 

The following automatic conversions were performed:

'_refine_ls_weighting_scheme' value 'calc
w=1/[\s^2^(Fo^2^)+(0.0578P)^2^+0.0000P] where P=(Fo^2^+2Fc^2^)/3' was
changed to 'calc'. New tag '_refine_ls_weighting_details' was
created. The value of the new tag was set to
'w=1/[\s^2^(Fo^2^)+(0.0578P)^2^+0.0000P] where P=(Fo^2^+2Fc^2^)/3'.

Automatic conversion script
Id: cif_fix_values 3143 2015-03-26 13:38:13Z robertas 
;
_cod_original_cell_volume 2394.97(4)
_cod_database_code 4319242

loop_
_symmetry_equiv_pos_as_xyz
'x, y, z'
'-x, y+1/2, -z+1/2'
'-x, -y, -z'
'x, -y-1/2, z-1/2'

loop_
_atom_site_aniso_label
_atom_site_aniso_U_11
_atom_site_aniso_U_22
_atom_site_aniso_U_33
_atom_site_aniso_U_23
_atom_site_aniso_U_13
_atom_site_aniso_U_12
Cu 0.0419(2) 0.0424(2) 0.0509(2) -0.0058(2) 0.00578(14) -0.00274(14)
N1 0.0485(13) 0.0366(12) 0.067(2) 0.0015(11) 0.0053(11) -0.0013(10)
N2 0.0479(13) 0.0478(13) 0.0568(15) 0.0087(12) 0.0053(11) 0.0008(11)
N3 0.0431(12) 0.0378(11) 0.0524(13) -0.0064(10) 0.0041(10) 0.0004(10)
N4 0.0525(13) 0.0432(12) 0.0509(13) -0.0082(10) 0.0073(11) -0.0015(10)
N5 0.0419(12) 0.0409(12) 0.0579(14) 0.0001(10) 0.0040(10) -0.0029(10)
N6 0.0428(12) 0.0426(12) 0.0559(14) -0.0019(10) -0.0016(10) -0.0041(10)
C1 0.042(2) 0.037(2) 0.093(2) 0.004(2) 0.011(2) 0.0019(12)
C2 0.059(2) 0.056(2) 0.095(3) 0.028(2) 0.008(2) 0.003(2)
C3 0.049(2) 0.063(2) 0.075(2) 0.022(2) 0.0076(15) 0.0000(15)
C4 0.087(3) 0.110(3) 0.071(2) 0.033(2) 0.006(2) 0.001(2)
C5 0.068(2) 0.039(2) 0.109(3) 0.004(2) 0.012(2) 0.004(2)
C6 0.044(2) 0.0399(14) 0.069(2) -0.0080(13) 0.0088(13) -0.0030(12)
C7 0.057(2) 0.059(2) 0.075(2) -0.021(2) 0.017(2) 0.0047(15)
C8 0.065(2) 0.061(2) 0.064(2) -0.017(2) 0.013(2) -0.001(2)
C9 0.100(3) 0.137(4) 0.068(2) -0.035(2) 0.019(2) 0.016(3)
C10 0.055(2) 0.055(2) 0.085(2) -0.006(2) 0.003(2) 0.009(2)
C11 0.0417(15) 0.047(2) 0.070(2) 0.0072(14) 0.0092(14) -0.0002(12)
C12 0.045(2) 0.053(2) 0.090(2) 0.010(2) 0.003(2) -0.0093(14)
C13 0.046(2) 0.047(2) 0.072(2) -0.0011(15) -0.0056(15) -0.0040(13)
C14 0.068(2) 0.075(2) 0.091(3) -0.009(2) -0.019(2) -0.014(2)
C15 0.066(2) 0.064(2) 0.080(2) 0.011(2) 0.017(2) -0.005(2)
C16 0.061(2) 0.054(2) 0.055(2) -0.0093(14) 0.0075(15) -0.0001(15)
C17 0.089(3) 0.108(3) 0.086(3) -0.049(2) 0.004(2) -0.010(2)
B 0.050(2) 0.051(2) 0.050(2) -0.0008(15) -0.0001(15) -0.0054(15)
O1 0.0548(13) 0.0770(15) 0.0742(14) -0.0208(11) 0.0181(11) -0.0056(11)
O2 0.0529(12) 0.0647(13) 0.0624(12) -0.0185(10) 0.0095(10) -0.0092(10)
F9 0.137(2) 0.091(2) 0.097(2) -0.0033(13) 0.0529(14) 0.0092(14)
F8 0.104(2) 0.0876(15) 0.105(2) 0.0266(12) 0.0288(13) -0.0283(12)
F7 0.0777(14) 0.124(2) 0.0739(13) 0.0225(12) -0.0011(11) -0.0060(13)
F6 0.0772(13) 0.0966(15) 0.0769(13) 0.0169(11) 0.0024(10) 0.0036(11)
F5 0.099(2) 0.0883(15) 0.127(2) -0.0116(13) -0.0116(14) 0.0543(13)
F4 0.0626(12) 0.0910(15) 0.0999(15) -0.0132(12) -0.0113(11) -0.0131(11)
F1A 0.106(8) 0.038(4) 0.169(10) -0.008(4) 0.006(6) 0.016(4)
F3A 0.070(5) 0.096(8) 0.151(10) -0.046(6) -0.013(5) 0.003(4)
F2A 0.156(10) 0.074(6) 0.111(6) -0.029(4) 0.038(7) -0.040(7)
F3 0.118(10) 0.057(6) 0.136(9) -0.026(6) -0.031(7) 0.017(6)
F2 0.108(8) 0.094(7) 0.131(10) -0.032(6) 0.046(8) -0.004(6)
F1 0.110(10) 0.032(5) 0.174(10) 0.003(5) 0.035(8) -0.016(5)

loop_
_atom_site_label
_atom_site_type_symbol
_atom_site_fract_x
_atom_site_fract_y
_atom_site_fract_z
_atom_site_U_iso_or_equiv
_atom_site_thermal_displace_type
_atom_site_occupancy
_atom_site_calc_flag
_atom_site_refinement_flags
_atom_site_disorder_group
Cu Cu 0.72263(2) 0.06574(3) 0.17885(2) 0.04523(13) Uani 1 d . .
N1 N 0.7659(2) -0.1189(2) 0.26211(13) 0.0510(6) Uani 1 d . .
N2 N 0.7938(2) -0.0610(2) 0.32835(12) 0.0512(6) Uani 1 d . .
N3 N 0.65598(15) 0.1797(2) 0.24665(11) 0.0448(5) Uani 1 d . .
N4 N 0.6981(2) 0.1809(2) 0.31611(12) 0.0490(5) Uani 1 d . .
N5 N 0.84351(15) 0.1724(2) 0.21773(12) 0.0473(5) Uani 1 d . .
N6 N 0.86710(15) 0.1794(2) 0.28990(12) 0.0481(5) Uani 1 d . .
C1 C 0.7677(2) -0.2692(3) 0.2710(2) 0.0573(8) Uani 1 d . .
C2 C 0.7953(2) -0.3057(4) 0.3414(2) 0.0704(9) Uani 1 d . .
H2 H 0.8019(2) -0.4015(4) 0.3606(2) 0.085 Uiso 1 calc R .
C3 C 0.8115(2) -0.1718(4) 0.3779(2) 0.0622(8) Uani 1 d . .
C4 C 0.8411(3) -0.1438(5) 0.4553(2) 0.0901(12) Uani 1 d . .
H4A H 0.8499(15) -0.2377(5) 0.4799(2) 0.108 Uiso 1 calc R .
H4B H 0.7925(8) -0.0870(21) 0.4731(3) 0.108 Uiso 1 calc R .
H4C H 0.8999(8) -0.0887(22) 0.4627(2) 0.108 Uiso 1 calc R .
C5 C 0.7420(2) -0.3704(3) 0.2104(2) 0.0720(9) Uani 1 d D .
C6 C 0.5735(2) 0.2556(3) 0.2439(2) 0.0511(7) Uani 1 d . .
C7 C 0.5612(2) 0.3029(3) 0.3108(2) 0.0629(8) Uani 1 d . .
H7 H 0.5098(2) 0.3563(3) 0.3227(2) 0.075 Uiso 1 calc R .
C8 C 0.6407(2) 0.2547(3) 0.3558(2) 0.0630(8) Uani 1 d . .
C9 C 0.6652(3) 0.2721(5) 0.4345(2) 0.1012(14) Uani 1 d . .
H9A H 0.6150(9) 0.3256(25) 0.4519(3) 0.121 Uiso 1 calc R .
H9B H 0.7238(10) 0.3267(25) 0.4457(2) 0.121 Uiso 1 calc R .
H9C H 0.6723(18) 0.1749(5) 0.4562(2) 0.121 Uiso 1 calc R .
C10 C 0.5088(2) 0.2820(3) 0.1755(2) 0.0659(8) Uani 1 d D .
C11 C 0.9103(2) 0.2534(3) 0.1913(2) 0.0528(7) Uani 1 d . .
C12 C 0.9759(2) 0.3113(3) 0.2458(2) 0.0634(8) Uani 1 d . .
H12 H 1.0284(2) 0.3707(3) 0.2413(2) 0.076 Uiso 1 calc R .
C13 C 0.9482(2) 0.2636(3) 0.3078(2) 0.0566(7) Uani 1 d . .
C14 C 0.9930(2) 0.2938(4) 0.3830(2) 0.0813(10) Uani 1 d . .
H14A H 1.0520(8) 0.3466(21) 0.3834(2) 0.098 Uiso 1 calc R .
H14B H 1.0051(14) 0.2005(4) 0.4077(4) 0.098 Uiso 1 calc R .
H14C H 0.9504(7) 0.3534(20) 0.4058(4) 0.098 Uiso 1 calc R .
C15 C 0.9030(2) 0.2782(3) 0.1139(2) 0.0694(9) Uani 1 d D .
C16 C 0.6651(2) -0.0676(3) 0.0751(2) 0.0569(7) Uani 1 d . .
C17 C 0.6256(3) -0.1612(5) 0.0117(2) 0.0956(13) Uani 1 d . .
H17A H 0.6186(16) -0.2629(7) 0.0263(3) 0.115 Uiso 1 calc R .
H17B H 0.6684(9) -0.1578(22) -0.0223(6) 0.115 Uiso 1 calc R .
H17C H 0.5644(8) -0.1226(17) -0.0092(8) 0.115 Uiso 1 calc R .
B B 0.7994(2) 0.1107(4) 0.3382(2) 0.0514(8) Uani 1 d . .
H1B H 0.8239(17) 0.1459(28) 0.3922(14) 0.049(7) Uiso 1 d . .
O1 O 0.75281(14) -0.0336(2) 0.08935(11) 0.0678(6) Uani 1 d . .
O2 O 0.61034(13) -0.0220(2) 0.11662(11) 0.0600(5) Uani 1 d . .
F9 F 0.9381(2) 0.1655(3) 0.08002(12) 0.1045(7) Uani 1 d D .
F8 F 0.9515(2) 0.4017(2) 0.10069(12) 0.0976(7) Uani 1 d D .
F7 F 0.81317(15) 0.2990(3) 0.08179(10) 0.0932(6) Uani 1 d D .
F6 F 0.55522(14) 0.3030(2) 0.12036(10) 0.0846(6) Uani 1 d D .
F5 F 0.4545(2) 0.4037(2) 0.18000(13) 0.1080(8) Uani 1 d D .
F4 F 0.44810(13) 0.1681(2) 0.15723(11) 0.0871(6) Uani 1 d D .
F1A F 0.7586(20) -0.5139(10) 0.2281(13) 0.106(4) Uani 0.55(7) d PD 1
F3A F 0.6484(8) -0.3627(27) 0.1846(16) 0.109(5) Uani 0.55(7) d PD 1
F2A F 0.7860(22) -0.3462(25) 0.1542(11) 0.112(5) Uani 0.55(7) d PD 1
F3 F 0.6608(15) -0.3433(26) 0.1658(16) 0.109(5) Uani 0.45(7) d PD 2
F2 F 0.8105(19) -0.3687(28) 0.1691(15) 0.108(5) Uani 0.45(7) d PD 2
F1 F 0.7360(21) -0.5128(13) 0.2309(15) 0.104(5) Uani 0.45(7) d PD 2

loop_
_atom_type_symbol
_atom_type_description
_atom_type_scat_dispersion_real
_atom_type_scat_dispersion_imag
_atom_type_scat_source
C C 0.0033 0.0016 'International Tables Vol C Tables 4.2.6.8 and 6.1.1.4'
H H 0.0000 0.0000 'International Tables Vol C Tables 4.2.6.8 and 6.1.1.4'
B B 0.0013 0.0007 'International Tables Vol C Tables 4.2.6.8 and 6.1.1.4'
N N 0.0061 0.0033 'International Tables Vol C Tables 4.2.6.8 and 6.1.1.4'
O O 0.0106 0.0060 'International Tables Vol C Tables 4.2.6.8 and 6.1.1.4'
F F 0.0171 0.0103 'International Tables Vol C Tables 4.2.6.8 and 6.1.1.4'
Cu Cu 0.3201 1.2651 'International Tables Vol C Tables 4.2.6.8 and 6.1.1.4'

loop_
_geom_angle_atom_site_label_1
_geom_angle_atom_site_label_2
_geom_angle_atom_site_label_3
_geom_angle
_geom_angle_site_symmetry_1
_geom_angle_site_symmetry_3
_geom_angle_publ_flag
O2 Cu N5 165.33(9) . . ?
O2 Cu N3 99.91(8) . . ?
N5 Cu N3 88.99(9) . . ?
O2 Cu O1 65.18(8) . . ?
N5 Cu O1 103.80(9) . . ?
N3 Cu O1 162.22(9) . . ?
O2 Cu N1 103.44(8) . . ?
N5 Cu N1 87.94(8) . . ?
N3 Cu N1 90.98(8) . . ?
O1 Cu N1 101.62(9) . . ?
C1 N1 N2 105.2(2) . . ?
C1 N1 Cu 142.5(2) . . ?
N2 N1 Cu 112.1(2) . . ?
C3 N2 N1 111.3(2) . . ?
C3 N2 B 129.3(3) . . ?
N1 N2 B 119.4(2) . . ?
C6 N3 N4 106.1(2) . . ?
C6 N3 Cu 136.7(2) . . ?
N4 N3 Cu 117.1(2) . . ?
C8 N4 N3 109.7(2) . . ?
C8 N4 B 130.2(2) . . ?
N3 N4 B 120.1(2) . . ?
C11 N5 N6 106.1(2) . . ?
C11 N5 Cu 136.6(2) . . ?
N6 N5 Cu 117.1(2) . . ?
N5 N6 C13 109.8(2) . . ?
N5 N6 B 120.3(2) . . ?
C13 N6 B 129.6(2) . . ?
N1 C1 C2 110.7(3) . . ?
N1 C1 C5 120.9(3) . . ?
C2 C1 C5 128.4(3) . . ?
C1 C2 C3 106.6(3) . . ?
N2 C3 C2 106.2(3) . . ?
N2 C3 C4 123.9(3) . . ?
C2 C3 C4 129.9(3) . . ?
F1A C5 F3A 105.4(5) . . ?
F1A C5 F2A 105.7(6) . . ?
F3A C5 F2A 104.8(6) . . ?
F1 C5 F3 105.6(7) . . ?
F1 C5 F2 105.5(6) . . ?
F3 C5 F2 104.6(6) . . ?
F1 C5 C1 111.9(13) . . ?
F1A C5 C1 112.2(11) . . ?
F3A C5 C1 111.4(10) . . ?
F2A C5 C1 116.4(8) . . ?
F3 C5 C1 118.1(11) . . ?
F2 C5 C1 110.2(11) . . ?
N3 C6 C7 110.7(3) . . ?
N3 C6 C10 121.7(3) . . ?
C7 C6 C10 127.7(3) . . ?
C8 C7 C6 105.9(3) . . ?
N4 C8 C7 107.7(3) . . ?
N4 C8 C9 122.9(3) . . ?
C7 C8 C9 129.4(3) . . ?
F6 C10 F5 107.2(3) . . ?
F6 C10 F4 106.0(3) . . ?
F5 C10 F4 106.2(2) . . ?
F6 C10 C6 113.6(2) . . ?
F5 C10 C6 110.6(3) . . ?
F4 C10 C6 112.9(3) . . ?
N5 C11 C12 110.3(3) . . ?
N5 C11 C15 120.6(3) . . ?
C12 C11 C15 128.9(3) . . ?
C13 C12 C11 106.5(2) . . ?
N6 C13 C12 107.3(3) . . ?
N6 C13 C14 123.3(3) . . ?
C12 C13 C14 129.5(3) . . ?
F9 C15 F7 106.5(3) . . ?
F9 C15 F8 106.6(3) . . ?
F7 C15 F8 106.2(3) . . ?
F9 C15 C11 113.5(3) . . ?
F7 C15 C11 112.9(3) . . ?
F8 C15 C11 110.6(3) . . ?
O2 C16 O1 117.9(3) . . ?
O2 C16 C17 119.8(3) . . ?
O1 C16 C17 122.3(3) . . ?
N2 B N6 110.1(2) . . ?
N2 B N4 109.7(2) . . ?
N6 B N4 107.9(2) . . ?
C16 O1 Cu 87.5(2) . . ?
C16 O2 Cu 89.4(2) . . ?

loop_
_geom_bond_atom_site_label_1
_geom_bond_atom_site_label_2
_geom_bond_distance
_geom_bond_site_symmetry_2
_geom_bond_publ_flag
Cu O2 1.993(2) . ?
Cu N5 2.000(2) . ?
Cu N3 2.000(2) . ?
Cu O1 2.033(2) . ?
Cu N1 2.308(2) . ?
N1 C1 1.352(3) . ?
N1 N2 1.368(3) . ?
N2 C3 1.365(4) . ?
N2 B 1.545(4) . ?
N3 C6 1.346(3) . ?
N3 N4 1.369(3) . ?
N4 C8 1.368(4) . ?
N4 B 1.565(4) . ?
N5 C11 1.352(3) . ?
N5 N6 1.370(3) . ?
N6 C13 1.373(3) . ?
N6 B 1.561(4) . ?
C1 C2 1.382(4) . ?
C1 C5 1.470(5) . ?
C2 C3 1.385(5) . ?
C3 C4 1.497(5) . ?
C5 F1 1.338(6) . ?
C5 F1A 1.337(6) . ?
C5 F3A 1.344(6) . ?
C5 F2A 1.344(7) . ?
C5 F3 1.343(7) . ?
C5 F2 1.346(7) . ?
C6 C7 1.385(4) . ?
C6 C10 1.494(4) . ?
C7 C8 1.376(4) . ?
C8 C9 1.498(4) . ?
C10 F6 1.343(3) . ?
C10 F5 1.343(3) . ?
C10 F4 1.343(3) . ?
C11 C12 1.383(4) . ?
C11 C15 1.487(4) . ?
C12 C13 1.376(4) . ?
C13 C14 1.502(4) . ?
C15 F9 1.335(3) . ?
C15 F7 1.337(3) . ?
C15 F8 1.345(3) . ?
C16 O2 1.264(3) . ?
C16 O1 1.269(3) . ?
C16 C17 1.506(4) . ?
